data_7715295
loop_
_publ_author_name
'Sanderson, Hugh J.'
'Kociok-K&#xf6;hn, Gabriele'
'McMullin, Claire L.'
'Hintermair, Ulrich'

_publ_section_title
;
 Twinned <i>versus</i> linked organometallics - bimetallic "half-baguette"
 pentalenide complexes of Rh(I).
;
_journal_issue 13
_journal_name_full 'Dalton transactions (Cambridge, England : 2003)'
_journal_page_first 5881
_journal_page_last 5899
_journal_paper_doi 10.1039/d3dt04325h
_journal_volume 53
_journal_year 2024
_chemical_formula_moiety 'C46 H38 Rh2, 2(C4 H8 O)'
_chemical_formula_sum 'C54 H54 O2 Rh2'
_chemical_formula_weight 940.79
_space_group_crystal_system monoclinic
_space_group_IT_number 15
_space_group_name_Hall '-I 2ya'
_space_group_name_H-M_alt 'I 1 2/a 1'
_atom_sites_solution_hydrogens geom
_atom_sites_solution_primary dual
_audit_creation_method SHELXL-2018/3
_audit_update_record
;
2023-11-20 deposited with the CCDC.	2024-02-19 downloaded from the CCDC.
;
_cell_angle_alpha 90
_cell_angle_beta 96.9831(15)
_cell_angle_gamma 90
_cell_formula_units_Z 4
_cell_length_a 10.72484(18)
_cell_length_b 15.12621(19)
_cell_length_c 26.3385(4)
_cell_measurement_reflns_used 25349
_cell_measurement_temperature 150(2)
_cell_measurement_theta_max 68.2260
_cell_measurement_theta_min 5.0650
_cell_volume 4241.10(11)
_computing_cell_refinement 'CrysAlisPro 1.171.42.49 (Rigaku OD, 2022)'
_computing_data_collection 'CrysAlisPro 1.171.42.49 (Rigaku OD, 2022)'
_computing_data_reduction 'CrysAlisPro 1.171.42.49 (Rigaku OD, 2022)'
_computing_molecular_graphics 'ORTEP3 for Windows - Farrugia, L. J. J. Appl. Crystallogr. 1997, 30, 565'
_computing_publication_material
;
 'WinGX publication routines, Farrugia, 
 L. J., J. Appl. Crystallogr., 1999, 32, 837-838
;
_computing_structure_refinement
;
 SHELXL-2018/3 (Sheldrick, 2018)
 Sheldrick GM (2008) Acta Crystallogr A64:112--122 and 
 C. B. H\"ubschle, G. M. Sheldrick and B. Dittrich
 ShelXle: a Qt graphical user interface for SHELXL
 J. Appl. Cryst., 44, (2011) 1281-1284.
;
_computing_structure_solution 'SHELXT 2014/5 (Sheldrick, 2014)'
_diffrn_ambient_environment N~2~
_diffrn_ambient_temperature 150.00(10)
_diffrn_detector 'CCD plate'
_diffrn_detector_area_resol_mean 8.1150
_diffrn_detector_type EosS2
_diffrn_measured_fraction_theta_full 0.999
_diffrn_measured_fraction_theta_max 0.999
_diffrn_measurement_device 'four-circle diffractometer'
_diffrn_measurement_device_type 'SuperNova, Dual, Cu at home/near, EosS2'
_diffrn_measurement_method '\w scans'
_diffrn_radiation_monochromator mirror
_diffrn_radiation_probe x-ray
_diffrn_radiation_type 'Cu K\a'
_diffrn_radiation_wavelength 1.54184
_diffrn_reflns_av_R_equivalents 0.0478
_diffrn_reflns_av_unetI/netI 0.0181
_diffrn_reflns_Laue_measured_fraction_full 0.999
_diffrn_reflns_Laue_measured_fraction_max 0.999
_diffrn_reflns_limit_h_max 10
_diffrn_reflns_limit_h_min -12
_diffrn_reflns_limit_k_max 18
_diffrn_reflns_limit_k_min -18
_diffrn_reflns_limit_l_max 31
_diffrn_reflns_limit_l_min -31
_diffrn_reflns_number 47478
_diffrn_reflns_point_group_measured_fraction_full 0.999
_diffrn_reflns_point_group_measured_fraction_max 0.999
_diffrn_reflns_theta_full 67.684
_diffrn_reflns_theta_max 68.248
_diffrn_reflns_theta_min 5.080
_diffrn_source 'micro-focus sealed X-ray tube'
_diffrn_source_type 'SuperNova (Cu) X-ray Source'
_exptl_absorpt_coefficient_mu 6.611
_exptl_absorpt_correction_T_max 1.00000
_exptl_absorpt_correction_T_min 0.68951
_exptl_absorpt_correction_type multi-scan
_exptl_absorpt_process_details
;
CrysAlisPro 1.171.42.56a (Rigaku Oxford Diffraction, 2022)
Empirical absorption correction using spherical harmonics,
implemented in SCALE3 ABSPACK scaling algorithm.
;
_exptl_crystal_colour yellow
_exptl_crystal_density_diffrn 1.473
_exptl_crystal_description plate
_exptl_crystal_F_000 1936
_exptl_crystal_size_max 0.132
_exptl_crystal_size_mid 0.099
_exptl_crystal_size_min 0.042
_refine_diff_density_max 5.393
_refine_diff_density_min -1.756
_refine_diff_density_rms 0.222
_refine_ls_extinction_method none
_refine_ls_goodness_of_fit_ref 1.147
_refine_ls_hydrogen_treatment constr
_refine_ls_matrix_type full
_refine_ls_number_parameters 307
_refine_ls_number_reflns 3876
_refine_ls_number_restraints 72
_refine_ls_restrained_S_all 1.138
_refine_ls_R_factor_all 0.0897
_refine_ls_R_factor_gt 0.0893
_refine_ls_shift/su_max 0.001
_refine_ls_shift/su_mean 0.000
_refine_ls_structure_factor_coef Fsqd
_refine_ls_weighting_details 'w=1/[\s^2^(Fo^2^)+(0.1107P)^2^+140.3069P] where P=(Fo^2^+2Fc^2^)/3'
_refine_ls_weighting_scheme calc
_refine_ls_wR_factor_gt 0.2285
_refine_ls_wR_factor_ref 0.2288
_reflns_Friedel_coverage 0.000
_reflns_number_gt 3818
_reflns_number_total 3876
_reflns_threshold_expression 'I > 2\s(I)'
_cod_data_source_file d3dt04325h2.cif
_cod_data_source_block s22uh33
_cod_depositor_comments 'Adding full bibliography for 7715294--7715303.cif.'
_cod_original_sg_symbol_H-M 'I 2/a'
_cod_database_code 7715295
_shelx_shelxl_version_number 2018/3
_shelx_space_group_comment
;
The symmetry employed for this shelxl refinement is uniquely defined
by the following loop, which should always be used as a source of
symmetry information in preference to the above space-group names.
They are only intended as comments.
;
_shelx_estimated_absorpt_t_min 0.476
_shelx_estimated_absorpt_t_max 0.769
_oxdiff_exptl_absorpt_empirical_full_min 0.715
_oxdiff_exptl_absorpt_empirical_full_max 1.345
_oxdiff_exptl_absorpt_empirical_details
;
Empirical correction (ABSPACK) includes:
- Absorption correction using spherical harmonics
- Frame scaling
;

loop_
_space_group_symop_operation_xyz
'x, y, z'
'-x+1/2, y, -z'
'x+1/2, y+1/2, z+1/2'
'-x+1, y+1/2, -z+1/2'
'-x, -y, -z'
'x-1/2, -y, z'
'-x+1/2, -y+1/2, -z+1/2'
'x, -y+1/2, z+1/2'

loop_
_atom_site_label
_atom_site_type_symbol
_atom_site_fract_x
_atom_site_fract_y
_atom_site_fract_z
_atom_site_U_iso_or_equiv
_atom_site_adp_type
_atom_site_occupancy
_atom_site_site_symmetry_order
_atom_site_calc_flag
_atom_site_refinement_flags_posn
_atom_site_refinement_flags_adp
_atom_site_refinement_flags_occupancy
_atom_site_disorder_assembly
_atom_site_disorder_group
Rh Rh 0.32590(5) 0.61072(4) 0.74332(3) 0.0188(3) Uani 1 1 d . . . . .
C1 C 0.2643(7) 0.7479(5) 0.7776(3) 0.0163(15) Uani 1 1 d . U . . .
C2 C 0.3980(7) 0.7298(5) 0.7898(3) 0.0195(17) Uani 1 1 d . . . . .
C3 C 0.4781(9) 0.7340(6) 0.8386(4) 0.0284(19) Uani 1 1 d . . . . .
C4 C 0.4571(11) 0.7943(7) 0.8759(4) 0.039(2) Uani 1 1 d . . . . .
H4 H 0.383167 0.829470 0.871585 0.047 Uiso 1 1 calc R U . . .
C5 C 0.5426(13) 0.8047(9) 0.9196(5) 0.055(3) Uani 1 1 d . . . . .
H5 H 0.525153 0.845396 0.945295 0.066 Uiso 1 1 calc R U . . .
C6 C 0.6523(13) 0.7563(11) 0.9261(5) 0.060(4) Uani 1 1 d . . . . .
H6 H 0.711237 0.764934 0.955645 0.072 Uiso 1 1 calc R U . . .
C7 C 0.6765(12) 0.6947(9) 0.8891(5) 0.051(3) Uani 1 1 d . . . . .
H7 H 0.751107 0.660227 0.893591 0.061 Uiso 1 1 calc R U . . .
C8 C 0.5908(10) 0.6842(7) 0.8459(4) 0.038(2) Uani 1 1 d . . . . .
H8 H 0.607819 0.642772 0.820500 0.046 Uiso 1 1 calc R U . . .
C9 C 0.4497(7) 0.7275(5) 0.7418(3) 0.0202(17) Uani 1 1 d . . . . .
H9 H 0.536559 0.722070 0.738489 0.024 Uiso 1 1 calc R U . . .
C10 C 0.3519(8) 0.7347(5) 0.6999(3) 0.0202(17) Uani 1 1 d . . . . .
C11 C 0.3759(9) 0.7452(6) 0.6466(4) 0.0272(19) Uani 1 1 d . . . . .
C12 C 0.4735(12) 0.6969(8) 0.6278(5) 0.046(3) Uani 1 1 d . . . . .
H12 H 0.521846 0.655252 0.648732 0.055 Uiso 1 1 calc R U . . .
C13 C 0.4969(14) 0.7124(10) 0.5770(6) 0.062(4) Uani 1 1 d . . . . .
H13 H 0.563740 0.681430 0.564393 0.074 Uiso 1 1 calc R U . . .
C14 C 0.4285(17) 0.7692(9) 0.5457(5) 0.065(4) Uani 1 1 d . . . . .
H14 H 0.445819 0.776486 0.511392 0.078 Uiso 1 1 calc R U . . .
C15 C 0.3296(14) 0.8186(9) 0.5642(5) 0.054(3) Uani 1 1 d . . . . .
H15 H 0.280991 0.859346 0.542669 0.065 Uiso 1 1 calc R U . . .
C16 C 0.3058(12) 0.8057(8) 0.6148(4) 0.043(3) Uani 1 1 d . . . . .
H16 H 0.241045 0.838535 0.627704 0.052 Uiso 1 1 calc R U . . .
C17 C 0.2304(9) 0.5109(6) 0.6965(4) 0.0270(19) Uani 1 1 d . . . . .
H17 H 0.171282 0.524515 0.665127 0.032 Uiso 1 1 calc R U . . .
C18 C 0.3616(9) 0.5023(6) 0.6961(4) 0.028(2) Uani 1 1 d . . . . .
H18 H 0.403899 0.508279 0.664422 0.034 Uiso 1 1 calc R U . . .
C19 C 0.4047(8) 0.4367(6) 0.7394(4) 0.032(2) Uani 1 1 d . . . . .
H19 H 0.488740 0.408521 0.738528 0.038 Uiso 1 1 calc R U . . .
C20 C 0.3893(9) 0.4945(6) 0.7859(4) 0.031(2) Uani 1 1 d . . . . .
H20 H 0.450594 0.495722 0.817725 0.037 Uiso 1 1 calc R U . . .
C21 C 0.2562(8) 0.5050(5) 0.7856(4) 0.028(2) Uani 1 1 d . . . . .
H21 H 0.215400 0.514328 0.817309 0.033 Uiso 1 1 calc R U . . .
C22 C 0.1952(8) 0.4509(6) 0.7395(4) 0.031(2) Uani 1 1 d . . . . .
H22 H 0.104728 0.434490 0.738962 0.037 Uiso 1 1 calc R U . . .
C23 C 0.2915(9) 0.3742(6) 0.7378(5) 0.034(2) Uani 1 1 d . . . . .
H23A H 0.295713 0.334779 0.767914 0.041 Uiso 1 1 calc R U . . .
H23B H 0.277573 0.339288 0.705786 0.041 Uiso 1 1 calc R U . . .
O1 O 0.310(2) 0.4338(15) 0.4957(9) 0.079(6) Uani 0.5 1 d . U P A -1
C31 C 0.282(4) 0.483(3) 0.5390(15) 0.084(10) Uani 0.5 1 d . U P A -1
H31A H 0.359488 0.506920 0.558612 0.101 Uiso 0.5 1 calc R U P A -1
H31B H 0.235956 0.447152 0.561863 0.101 Uiso 0.5 1 calc R U P A -1
C32 C 0.198(4) 0.559(3) 0.5130(17) 0.089(11) Uani 0.5 1 d . U P A -1
H32A H 0.107636 0.542973 0.508668 0.106 Uiso 0.5 1 calc R U P A -1
H32B H 0.209219 0.615222 0.532665 0.106 Uiso 0.5 1 calc R U P A -1
C34 C 0.310(4) 0.489(2) 0.4527(13) 0.073(8) Uani 0.5 1 d . U P A -1
H34A H 0.396777 0.502502 0.446403 0.087 Uiso 0.5 1 calc R U P A -1
H34B H 0.265716 0.460189 0.421940 0.087 Uiso 0.5 1 calc R U P A -1
C33 C 0.249(6) 0.566(4) 0.463(2) 0.120(17) Uani 0.5 1 d . U P A -1
H33A H 0.179200 0.576868 0.434978 0.144 Uiso 0.5 1 calc R U P A -1
H33B H 0.308046 0.616302 0.463281 0.144 Uiso 0.5 1 calc R U P A -1
O2 O 0.623(3) 0.021(2) 0.5215(12) 0.110(9) Uani 0.5 1 d D U P B -2
C35 C 0.518(3) 0.037(3) 0.5433(12) 0.088(11) Uani 0.5 1 d D U P B -2
H35A H 0.530987 0.091297 0.564638 0.105 Uiso 0.5 1 calc R U P B -2
H35B H 0.502945 -0.012452 0.566180 0.105 Uiso 0.5 1 calc R U P B -2
C36 C 0.403(3) 0.050(3) 0.5051(19) 0.095(13) Uani 0.5 1 d D U P B -2
H36A H 0.386783 0.113421 0.498099 0.114 Uiso 0.5 1 calc R U P B -2
H36B H 0.328470 0.022709 0.517152 0.114 Uiso 0.5 1 calc R U P B -2
C37 C 0.439(6) 0.003(6) 0.4583(17) 0.22(4) Uani 0.5 1 d D U P B -2
H37A H 0.437813 0.043569 0.428709 0.258 Uiso 0.5 1 calc R U P B -2
H37B H 0.383592 -0.048224 0.448792 0.258 Uiso 0.5 1 calc R U P B -2
C38 C 0.570(5) -0.025(3) 0.4790(17) 0.113(17) Uani 0.5 1 d D U P B -2
H38A H 0.568924 -0.088284 0.487697 0.136 Uiso 0.5 1 calc R U P B -2
H38B H 0.624812 -0.017496 0.451590 0.136 Uiso 0.5 1 calc R U P B -2

loop_
_atom_site_aniso_label
_atom_site_aniso_U_11
_atom_site_aniso_U_22
_atom_site_aniso_U_33
_atom_site_aniso_U_23
_atom_site_aniso_U_13
_atom_site_aniso_U_12
Rh 0.0127(4) 0.0084(4) 0.0359(4) 0.0006(2) 0.0050(2) 0.0005(2)
C1 0.014(3) 0.005(3) 0.030(4) -0.002(3) 0.004(3) 0.003(3)
C2 0.015(4) 0.006(3) 0.037(5) -0.004(3) 0.002(3) -0.002(3)
C3 0.026(5) 0.021(4) 0.038(5) 0.002(4) 0.001(4) -0.005(4)
C4 0.044(6) 0.035(6) 0.038(6) -0.003(4) 0.004(5) 0.001(5)
C5 0.064(8) 0.060(8) 0.036(6) -0.008(6) -0.009(6) 0.000(7)
C6 0.049(7) 0.083(10) 0.045(7) -0.005(7) -0.008(6) -0.007(7)
C7 0.039(6) 0.059(8) 0.051(7) 0.008(6) -0.010(5) 0.005(6)
C8 0.038(6) 0.036(6) 0.038(6) -0.004(4) 0.001(4) 0.010(4)
C9 0.008(3) 0.014(4) 0.040(5) 0.000(3) 0.008(3) 0.001(3)
C10 0.024(4) 0.008(3) 0.029(4) -0.002(3) 0.004(3) -0.004(3)
C11 0.034(5) 0.016(4) 0.033(5) 0.001(3) 0.010(4) -0.007(4)
C12 0.057(7) 0.038(6) 0.049(6) -0.011(5) 0.027(6) -0.004(5)
C13 0.066(9) 0.059(8) 0.068(9) -0.011(7) 0.040(7) -0.010(7)
C14 0.115(13) 0.051(8) 0.037(6) 0.006(6) 0.042(8) -0.012(8)
C15 0.072(9) 0.054(8) 0.037(6) 0.009(5) 0.010(6) -0.005(6)
C16 0.052(7) 0.039(6) 0.040(6) 0.001(5) 0.011(5) -0.004(5)
C17 0.026(4) 0.017(4) 0.038(5) -0.006(4) 0.005(4) -0.001(3)
C18 0.026(5) 0.016(4) 0.043(5) -0.009(4) 0.006(4) -0.002(3)
C19 0.015(4) 0.013(4) 0.068(7) -0.002(4) 0.007(4) 0.003(3)
C20 0.025(5) 0.012(4) 0.054(6) 0.015(4) 0.001(4) 0.000(3)
C21 0.023(4) 0.011(4) 0.051(6) 0.004(4) 0.011(4) -0.002(3)
C22 0.016(4) 0.009(4) 0.067(7) -0.005(4) 0.006(4) -0.005(3)
C23 0.017(4) 0.009(4) 0.078(8) 0.001(4) 0.008(4) -0.001(3)
O1 0.092(10) 0.070(9) 0.072(9) -0.001(8) 0.002(8) 0.004(8)
C31 0.088(13) 0.079(13) 0.085(13) -0.002(9) 0.008(9) 0.005(9)
C32 0.087(14) 0.088(14) 0.092(14) 0.004(9) 0.015(9) 0.002(9)
C34 0.079(12) 0.069(11) 0.070(11) -0.001(9) 0.008(9) 0.006(9)
C33 0.123(19) 0.119(19) 0.118(19) 0.005(10) 0.016(10) 0.002(10)
O2 0.112(12) 0.107(12) 0.113(12) -0.011(9) 0.024(9) -0.014(9)
C35 0.089(13) 0.086(14) 0.089(13) 0.002(9) 0.017(9) -0.004(9)
C36 0.095(16) 0.088(16) 0.102(16) -0.006(10) 0.009(10) -0.005(10)
C37 0.22(4) 0.22(4) 0.22(4) 0.000(10) 0.028(11) -0.001(10)
C38 0.114(19) 0.109(19) 0.115(19) 0.001(10) 0.011(10) 0.001(10)

loop_
_atom_type_symbol
_atom_type_description
_atom_type_scat_dispersion_real
_atom_type_scat_dispersion_imag
_atom_type_scat_source
C C 0.0181 0.0091 'International Tables Vol C Tables 4.2.6.8 and 6.1.1.4'
H H 0.0000 0.0000 'International Tables Vol C Tables 4.2.6.8 and 6.1.1.4'
Rh Rh 0.0927 3.6045 'International Tables Vol C Tables 4.2.6.8 and 6.1.1.4'
O O 0.0492 0.0322 'International Tables Vol C Tables 4.2.6.8 and 6.1.1.4'

loop_
_exptl_crystal_face_index_h
_exptl_crystal_face_index_k
_exptl_crystal_face_index_l
_exptl_crystal_face_perp_dist
-5 3 13 0.0480
4 -4 -14 0.0213
0 -5 -15 0.0250
-5 -4 -8 0.0615
5 4 7 0.0446
-2 -6 13 0.0332
1 6 -13 0.0403
4 -4 11 0.0197
-3 5 -12 0.0397
0 0 17 0.0141
0 0 -17 0.0283

loop_
_geom_angle_atom_site_label_1
_geom_angle_atom_site_label_2
_geom_angle_atom_site_label_3
_geom_angle
_geom_angle_site_symmetry_1
_geom_angle_site_symmetry_3
_geom_angle_publ_flag
C18 Rh C17 38.8(3) . . ?
C18 Rh C21 80.0(4) . . ?
C17 Rh C21 66.2(4) . . ?
C18 Rh C20 66.8(4) . . ?
C17 Rh C20 79.8(4) . . ?
C21 Rh C20 39.1(3) . . ?
C18 Rh C9 117.1(3) . . ?
C17 Rh C9 143.4(3) . . ?
C21 Rh C9 148.9(4) . . ?
C20 Rh C9 120.6(3) . . ?
C18 Rh C10 107.8(4) . . ?
C17 Rh C10 112.3(3) . . ?
C21 Rh C10 166.0(3) . . ?
C20 Rh C10 154.6(3) . . ?
C9 Rh C10 37.6(3) . . ?
C18 Rh C2 149.3(3) . . ?
C17 Rh C2 170.6(3) . . ?
C21 Rh C2 115.6(4) . . ?
C20 Rh C2 107.6(4) . . ?
C9 Rh C2 37.6(3) . . ?
C10 Rh C2 63.4(3) . . ?
C18 Rh C1 130.9(3) . 7_566 ?
C17 Rh C1 110.4(3) . 7_566 ?
C21 Rh C1 129.4(3) . 7_566 ?
C20 Rh C1 161.3(4) . 7_566 ?
C9 Rh C1 60.5(3) . 7_566 ?
C10 Rh C1 36.9(3) . 7_566 ?
C2 Rh C1 60.8(3) . 7_566 ?
C18 Rh C1 166.3(3) . . ?
C17 Rh C1 134.3(3) . . ?
C21 Rh C1 108.9(3) . . ?
C20 Rh C1 126.7(4) . . ?
C9 Rh C1 60.5(3) . . ?
C10 Rh C1 61.4(3) . . ?
C2 Rh C1 36.4(3) . . ?
C1 Rh C1 35.4(4) 7_566 . ?
C1 C1 C2 108.2(8) 7_566 . ?
C1 C1 C10 108.2(8) 7_566 7_566 ?
C2 C1 C10 143.6(8) . 7_566 ?
C1 C1 Rh 72.5(5) 7_566 7_566 ?
C2 C1 Rh 125.5(5) . 7_566 ?
C10 C1 Rh 65.9(4) 7_566 7_566 ?
C1 C1 Rh 72.2(5) 7_566 . ?
C2 C1 Rh 67.1(4) . . ?
C10 C1 Rh 126.6(5) 7_566 . ?
Rh C1 Rh 144.6(4) 7_566 . ?
C9 C2 C1 106.4(7) . . ?
C9 C2 C3 121.8(7) . . ?
C1 C2 C3 130.2(8) . . ?
C9 C2 Rh 69.4(4) . . ?
C1 C2 Rh 76.5(4) . . ?
C3 C2 Rh 129.7(6) . . ?
C4 C3 C8 117.8(9) . . ?
C4 C3 C2 121.8(9) . . ?
C8 C3 C2 119.8(9) . . ?
C3 C4 C5 121.1(11) . . ?
C3 C4 H4 119.5 . . ?
C5 C4 H4 119.5 . . ?
C6 C5 C4 120.6(12) . . ?
C6 C5 H5 119.7 . . ?
C4 C5 H5 119.7 . . ?
C5 C6 C7 119.8(12) . . ?
C5 C6 H6 120.1 . . ?
C7 C6 H6 120.1 . . ?
C8 C7 C6 119.3(12) . . ?
C8 C7 H7 120.3 . . ?
C6 C7 H7 120.3 . . ?
C7 C8 C3 121.4(10) . . ?
C7 C8 H8 119.3 . . ?
C3 C8 H8 119.3 . . ?
C10 C9 C2 110.6(7) . . ?
C10 C9 Rh 71.9(4) . . ?
C2 C9 Rh 73.0(4) . . ?
C10 C9 H9 124.7 . . ?
C2 C9 H9 124.7 . . ?
Rh C9 H9 121.9 . . ?
C9 C10 C11 123.3(8) . . ?
C9 C10 C1 106.2(7) . 7_566 ?
C11 C10 C1 128.7(8) . 7_566 ?
C9 C10 Rh 70.5(5) . . ?
C11 C10 Rh 129.0(6) . . ?
C1 C10 Rh 77.2(4) 7_566 . ?
C16 C11 C12 119.7(10) . . ?
C16 C11 C10 120.0(9) . . ?
C12 C11 C10 120.2(9) . . ?
C13 C12 C11 118.1(12) . . ?
C13 C12 H12 120.9 . . ?
C11 C12 H12 120.9 . . ?
C14 C13 C12 122.8(13) . . ?
C14 C13 H13 118.6 . . ?
C12 C13 H13 118.6 . . ?
C13 C14 C15 119.7(11) . . ?
C13 C14 H14 120.2 . . ?
C15 C14 H14 120.2 . . ?
C16 C15 C14 118.7(12) . . ?
C16 C15 H15 120.6 . . ?
C14 C15 H15 120.6 . . ?
C11 C16 C15 121.0(11) . . ?
C11 C16 H16 119.5 . . ?
C15 C16 H16 119.5 . . ?
C18 C17 C22 106.6(8) . . ?
C18 C17 Rh 70.2(5) . . ?
C22 C17 Rh 97.8(6) . . ?
C18 C17 H17 122.9 . . ?
C22 C17 H17 122.9 . . ?
Rh C17 H17 122.9 . . ?
C17 C18 C19 105.2(8) . . ?
C17 C18 Rh 70.9(5) . . ?
C19 C18 Rh 97.0(6) . . ?
C17 C18 H18 123.4 . . ?
C19 C18 H18 123.4 . . ?
Rh C18 H18 123.4 . . ?
C20 C19 C23 102.3(8) . . ?
C20 C19 C18 100.0(7) . . ?
C23 C19 C18 102.2(8) . . ?
C20 C19 H19 116.6 . . ?
C23 C19 H19 116.6 . . ?
C18 C19 H19 116.6 . . ?
C21 C20 C19 105.2(8) . . ?
C21 C20 Rh 69.9(5) . . ?
C19 C20 Rh 96.1(6) . . ?
C21 C20 H20 123.8 . . ?
C19 C20 H20 123.8 . . ?
Rh C20 H20 123.8 . . ?
C20 C21 C22 105.9(8) . . ?
C20 C21 Rh 71.0(5) . . ?
C22 C21 Rh 97.4(6) . . ?
C20 C21 H21 123.1 . . ?
C22 C21 H21 123.1 . . ?
Rh C21 H21 123.1 . . ?
C17 C22 C21 98.5(7) . . ?
C17 C22 C23 101.2(8) . . ?
C21 C22 C23 101.5(8) . . ?
C17 C22 H22 117.5 . . ?
C21 C22 H22 117.5 . . ?
C23 C22 H22 117.5 . . ?
C19 C23 C22 93.8(7) . . ?
C19 C23 H23A 113.0 . . ?
C22 C23 H23A 113.0 . . ?
C19 C23 H23B 113.0 . . ?
C22 C23 H23B 113.0 . . ?
H23A C23 H23B 110.4 . . ?
C34 O1 C31 110(3) . . ?
O1 C31 C32 102(3) . . ?
O1 C31 H31A 111.4 . . ?
C32 C31 H31A 111.4 . . ?
O1 C31 H31B 111.4 . . ?
C32 C31 H31B 111.4 . . ?
H31A C31 H31B 109.3 . . ?
C33 C32 C31 100(4) . . ?
C33 C32 H32A 111.7 . . ?
C31 C32 H32A 111.7 . . ?
C33 C32 H32B 111.7 . . ?
C31 C32 H32B 111.7 . . ?
H32A C32 H32B 109.5 . . ?
C33 C34 O1 108(3) . . ?
C33 C34 H34A 110.1 . . ?
O1 C34 H34A 110.1 . . ?
C33 C34 H34B 110.1 . . ?
O1 C34 H34B 110.1 . . ?
H34A C34 H34B 108.4 . . ?
C34 C33 C32 110(5) . . ?
C34 C33 H33A 109.6 . . ?
C32 C33 H33A 109.6 . . ?
C34 C33 H33B 109.6 . . ?
C32 C33 H33B 109.6 . . ?
H33A C33 H33B 108.1 . . ?
C35 O2 C38 99(3) . . ?
O2 C35 C36 113(3) . . ?
O2 C35 H35A 108.9 . . ?
C36 C35 H35A 108.9 . . ?
O2 C35 H35B 108.9 . . ?
C36 C35 H35B 108.9 . . ?
H35A C35 H35B 107.8 . . ?
C35 C36 C37 102.9(17) . . ?
C35 C36 H36A 111.2 . . ?
C37 C36 H36A 111.2 . . ?
C35 C36 H36B 111.2 . . ?
C37 C36 H36B 111.2 . . ?
H36A C36 H36B 109.1 . . ?
C36 C37 C38 99(2) . . ?
C36 C37 H37A 112.0 . . ?
C38 C37 H37A 112.0 . . ?
C36 C37 H37B 112.0 . . ?
C38 C37 H37B 112.0 . . ?
H37A C37 H37B 109.7 . . ?
O2 C38 C37 115(4) . . ?
O2 C38 H38A 108.4 . . ?
C37 C38 H38A 108.4 . . ?
O2 C38 H38B 108.4 . . ?
C37 C38 H38B 108.4 . . ?
H38A C38 H38B 107.5 . . ?

loop_
_geom_bond_atom_site_label_1
_geom_bond_atom_site_label_2
_geom_bond_distance
_geom_bond_site_symmetry_2
_geom_bond_publ_flag
Rh C18 2.122(9) . ?
Rh C17 2.131(9) . ?
Rh C21 2.135(9) . ?
Rh C20 2.151(8) . ?
Rh C9 2.214(8) . ?
Rh C10 2.232(8) . ?
Rh C2 2.262(8) . ?
Rh C1 2.384(7) 7_566 ?
Rh C1 2.388(7) . ?
C1 C1 1.449(16) 7_566 ?
C1 C2 1.457(11) . ?
C1 C10 1.468(11) 7_566 ?
C2 C9 1.441(12) . ?
C2 C3 1.457(13) . ?
C3 C4 1.378(14) . ?
C3 C8 1.418(14) . ?
C4 C5 1.392(16) . ?
C4 H4 0.9500 . ?
C5 C6 1.38(2) . ?
C5 H5 0.9500 . ?
C6 C7 1.396(19) . ?
C6 H6 0.9500 . ?
C7 C8 1.383(15) . ?
C7 H7 0.9500 . ?
C8 H8 0.9500 . ?
C9 C10 1.433(12) . ?
C9 H9 0.9500 . ?
C10 C11 1.466(12) . ?
C11 C16 1.396(15) . ?
C11 C12 1.414(15) . ?
C12 C13 1.409(17) . ?
C12 H12 0.9500 . ?
C13 C14 1.34(2) . ?
C13 H13 0.9500 . ?
C14 C15 1.43(2) . ?
C14 H14 0.9500 . ?
C15 C16 1.400(16) . ?
C15 H15 0.9500 . ?
C16 H16 0.9500 . ?
C17 C18 1.415(13) . ?
C17 C22 1.534(14) . ?
C17 H17 1.0000 . ?
C18 C19 1.540(14) . ?
C18 H18 1.0000 . ?
C19 C20 1.531(15) . ?
C19 C23 1.535(12) . ?
C19 H19 1.0000 . ?
C20 C21 1.434(13) . ?
C20 H20 1.0000 . ?
C21 C22 1.541(14) . ?
C21 H21 1.0000 . ?
C22 C23 1.557(12) . ?
C22 H22 1.0000 . ?
C23 H23A 0.9900 . ?
C23 H23B 0.9900 . ?
O1 C34 1.41(4) . ?
O1 C31 1.43(4) . ?
C31 C32 1.57(6) . ?
C31 H31A 0.9900 . ?
C31 H31B 0.9900 . ?
C32 C33 1.50(6) . ?
C32 H32A 0.9900 . ?
C32 H32B 0.9900 . ?
C34 C33 1.37(6) . ?
C34 H34A 0.9900 . ?
C34 H34B 0.9900 . ?
C33 H33A 0.9900 . ?
C33 H33B 0.9900 . ?
O2 C35 1.350(19) . ?
O2 C38 1.376(19) . ?
C35 C36 1.50(2) . ?
C35 H35A 0.9900 . ?
C35 H35B 0.9900 . ?
C36 C37 1.51(2) . ?
C36 H36A 0.9900 . ?
C36 H36B 0.9900 . ?
C37 C38 1.51(2) . ?
C37 H37A 0.9900 . ?
C37 H37B 0.9900 . ?
C38 H38A 0.9900 . ?
C38 H38B 0.9900 . ?

loop_
_geom_torsion_atom_site_label_1
_geom_torsion_atom_site_label_2
_geom_torsion_atom_site_label_3
_geom_torsion_atom_site_label_4
_geom_torsion
_geom_torsion_site_symmetry_1
_geom_torsion_site_symmetry_2
_geom_torsion_site_symmetry_3
_geom_torsion_site_symmetry_4
_geom_torsion_publ_flag
C1 C1 C2 C9 2.7(10) 7_566 . . . ?
C10 C1 C2 C9 -175.5(10) 7_566 . . . ?
Rh C1 C2 C9 -78.4(8) 7_566 . . . ?
Rh C1 C2 C9 63.4(5) . . . . ?
C1 C1 C2 C3 168.2(9) 7_566 . . . ?
C10 C1 C2 C3 -10.0(17) 7_566 . . . ?
Rh C1 C2 C3 87.1(10) 7_566 . . . ?
Rh C1 C2 C3 -131.1(9) . . . . ?
C1 C1 C2 Rh -60.7(7) 7_566 . . . ?
C10 C1 C2 Rh 121.1(11) 7_566 . . . ?
Rh C1 C2 Rh -141.8(6) 7_566 . . . ?
C9 C2 C3 C4 131.2(10) . . . . ?
C1 C2 C3 C4 -32.4(14) . . . . ?
Rh C2 C3 C4 -140.1(8) . . . . ?
C9 C2 C3 C8 -39.6(12) . . . . ?
C1 C2 C3 C8 156.8(9) . . . . ?
Rh C2 C3 C8 49.0(12) . . . . ?
C8 C3 C4 C5 -1.3(16) . . . . ?
C2 C3 C4 C5 -172.3(11) . . . . ?
C3 C4 C5 C6 2(2) . . . . ?
C4 C5 C6 C7 -2(2) . . . . ?
C5 C6 C7 C8 1(2) . . . . ?
C6 C7 C8 C3 -0.8(19) . . . . ?
C4 C3 C8 C7 0.8(16) . . . . ?
C2 C3 C8 C7 172.0(10) . . . . ?
C1 C2 C9 C10 -5.7(9) . . . . ?
C3 C2 C9 C10 -172.8(7) . . . . ?
Rh C2 C9 C10 62.5(6) . . . . ?
C1 C2 C9 Rh -68.3(5) . . . . ?
C3 C2 C9 Rh 124.7(8) . . . . ?
C2 C9 C10 C11 172.3(7) . . . . ?
Rh C9 C10 C11 -124.5(8) . . . . ?
C2 C9 C10 C1 6.4(9) . . . 7_566 ?
Rh C9 C10 C1 69.6(5) . . . 7_566 ?
C2 C9 C10 Rh -63.2(6) . . . . ?
C9 C10 C11 C16 -136.8(10) . . . . ?
C1 C10 C11 C16 25.7(14) 7_566 . . . ?
Rh C10 C11 C16 132.1(9) . . . . ?
C9 C10 C11 C12 40.6(13) . . . . ?
C1 C10 C11 C12 -156.9(9) 7_566 . . . ?
Rh C10 C11 C12 -50.5(12) . . . . ?
C16 C11 C12 C13 0.4(16) . . . . ?
C10 C11 C12 C13 -177.0(10) . . . . ?
C11 C12 C13 C14 -2(2) . . . . ?
C12 C13 C14 C15 2(2) . . . . ?
C13 C14 C15 C16 -1(2) . . . . ?
C12 C11 C16 C15 0.8(16) . . . . ?
C10 C11 C16 C15 178.2(10) . . . . ?
C14 C15 C16 C11 -0.7(19) . . . . ?
C22 C17 C18 C19 -0.2(9) . . . . ?
Rh C17 C18 C19 92.3(6) . . . . ?
C22 C17 C18 Rh -92.5(6) . . . . ?
C17 C18 C19 C20 -71.0(8) . . . . ?
Rh C18 C19 C20 1.1(7) . . . . ?
C17 C18 C19 C23 34.0(9) . . . . ?
Rh C18 C19 C23 106.1(7) . . . . ?
C23 C19 C20 C21 -35.2(9) . . . . ?
C18 C19 C20 C21 69.7(8) . . . . ?
C23 C19 C20 Rh -106.0(6) . . . . ?
C18 C19 C20 Rh -1.1(7) . . . . ?
C19 C20 C21 C22 1.5(9) . . . . ?
Rh C20 C21 C22 92.6(6) . . . . ?
C19 C20 C21 Rh -91.1(6) . . . . ?
C18 C17 C22 C21 70.6(8) . . . . ?
Rh C17 C22 C21 -1.0(6) . . . . ?
C18 C17 C22 C23 -32.9(9) . . . . ?
Rh C17 C22 C23 -104.6(6) . . . . ?
C20 C21 C22 C17 -71.3(8) . . . . ?
Rh C21 C22 C17 1.0(6) . . . . ?
C20 C21 C22 C23 32.0(9) . . . . ?
Rh C21 C22 C23 104.4(6) . . . . ?
C20 C19 C23 C22 52.1(9) . . . . ?
C18 C19 C23 C22 -51.2(9) . . . . ?
C17 C22 C23 C19 50.6(9) . . . . ?
C21 C22 C23 C19 -50.6(9) . . . . ?
C34 O1 C31 C32 29(4) . . . . ?
O1 C31 C32 C33 -29(5) . . . . ?
C31 O1 C34 C33 -17(4) . . . . ?
O1 C34 C33 C32 -4(6) . . . . ?
C31 C32 C33 C34 21(7) . . . . ?
C38 O2 C35 C36 -33(5) . . . . ?
O2 C35 C36 C37 23(7) . . . . ?
C35 C36 C37 C38 -2(7) . . . . ?
C35 O2 C38 C37 32(6) . . . . ?
C36 C37 C38 O2 -19(9) . . . . ?

loop_
_exptl_oxdiff_crystal_face_indexfrac_h
_exptl_oxdiff_crystal_face_indexfrac_k
_exptl_oxdiff_crystal_face_indexfrac_l
_exptl_oxdiff_crystal_face_x
_exptl_oxdiff_crystal_face_y
_exptl_oxdiff_crystal_face_z
-4.7030 2.7383 12.9809 -0.1884 -0.7811 0.5953
3.5940 -3.5178 -14.2686 0.2120 0.8815 -0.4219
-0.1413 -4.8624 -14.6976 0.2303 0.9640 0.1326
-4.7806 -4.3038 -8.4305 0.1468 0.6214 0.7696
5.2339 4.0446 7.1939 -0.1289 -0.5471 -0.8271
-2.3695 -5.9971 12.8320 -0.8933 -0.1671 0.4173
1.2182 6.0640 -13.3682 0.9508 0.1775 -0.2541
3.6074 -4.4256 11.2570 -0.8753 -0.1620 -0.4556
-3.0065 4.8164 -11.9442 0.9155 0.1697 0.3647
-0.1381 -0.1660 17.0034 -0.6878 -0.7259 -0.0092
0.1381 0.1660 -17.0034 0.6878 0.7259 0.0092
